data_7712022
loop_
_publ_author_name
'Cai, Bingjie'
'Dou, Danyang'
'Zhang, Bingbing'
'Li, Ling'
'Wang, Ying'

_publ_section_title
;
 Cadmium phosphates with two types of fundamental building units and a
 wide ultraviolet transparency window.
;
_journal_issue 4
_journal_name_full 'Dalton transactions (Cambridge, England : 2003)'
_journal_page_first 862
_journal_page_last 865
_journal_paper_doi 10.1039/d2dt03974e
_journal_volume 52
_journal_year 2023
_chemical_formula_moiety 'Cd3 K O11 P3'
_chemical_formula_sum 'Cd3 K O11 P3'
_chemical_formula_weight 645.21
_space_group_crystal_system orthorhombic
_space_group_IT_number 57
_space_group_name_Hall '-P 2c 2b'
_space_group_name_H-M_alt 'P b c m'
_atom_sites_solution_primary dual
_audit_creation_date 2022-05-30
_audit_creation_method
;
Olex2 1.5
(compiled 2021.08.20 svn.r13c46975 for OlexSys, GUI svn.r6396)
;
_audit_update_record
;
2022-11-11 deposited with the CCDC.	2022-12-23 downloaded from the CCDC.
;
_cell_angle_alpha 90
_cell_angle_beta 90
_cell_angle_gamma 90
_cell_formula_units_Z 4
_cell_length_a 8.2828(3)
_cell_length_b 9.1660(3)
_cell_length_c 12.4341(5)
_cell_measurement_reflns_used 4661
_cell_measurement_temperature 273.15
_cell_measurement_theta_max 27.49
_cell_measurement_theta_min 3.277
_cell_volume 944.00(6)
_computing_cell_refinement 'SAINT V8.40B (?, 2016)'
_computing_data_reduction 'SAINT V8.40B (?, 2016)'
_computing_molecular_graphics 'Olex2 1.5 (Dolomanov et al., 2009)'
_computing_publication_material 'Olex2 1.5 (Dolomanov et al., 2009)'
_computing_structure_refinement 'SHELXL 2018/3 (Sheldrick, 2015)'
_computing_structure_solution 'SHELXT 2014/5 (Sheldrick, 2014)'
_diffrn_ambient_temperature 273.15
_diffrn_measured_fraction_theta_full 0.998
_diffrn_measured_fraction_theta_max 0.998
_diffrn_measurement_device_type 'Bruker APEX-II CCD'
_diffrn_measurement_method '\f and \w scans'
_diffrn_radiation_type MoK\a
_diffrn_radiation_wavelength 0.71073
_diffrn_reflns_av_R_equivalents 0.0329
_diffrn_reflns_av_unetI/netI 0.0160
_diffrn_reflns_Laue_measured_fraction_full 0.998
_diffrn_reflns_Laue_measured_fraction_max 0.998
_diffrn_reflns_limit_h_max 10
_diffrn_reflns_limit_h_min -10
_diffrn_reflns_limit_k_max 11
_diffrn_reflns_limit_k_min -11
_diffrn_reflns_limit_l_max 16
_diffrn_reflns_limit_l_min -16
_diffrn_reflns_number 10139
_diffrn_reflns_point_group_measured_fraction_full 0.998
_diffrn_reflns_point_group_measured_fraction_max 0.998
_diffrn_reflns_theta_full 25.242
_diffrn_reflns_theta_max 27.491
_diffrn_reflns_theta_min 2.459
_diffrn_source_current 1.4
_diffrn_source_power 0.07
_diffrn_source_voltage 50.0
_diffrn_standards_number 0
_exptl_absorpt_coefficient_mu 7.702
_exptl_absorpt_correction_T_max 0.7456
_exptl_absorpt_correction_T_min 0.6558
_exptl_absorpt_correction_type multi-scan
_exptl_absorpt_process_details
;
SADABS-2016/2 (Bruker,2016/2) was used for absorption correction.
wR2(int) was 0.0654 before and 0.0521 after correction.
The Ratio of minimum to maximum transmission is 0.8796.
The \l/2 correction factor is Not present.
;
_exptl_crystal_colour yellow
_exptl_crystal_colour_primary yellow
_exptl_crystal_density_diffrn 4.540
_exptl_crystal_description block
_exptl_crystal_F_000 1184
_refine_diff_density_max 0.435
_refine_diff_density_min -0.646
_refine_diff_density_rms 0.136
_refine_ls_extinction_method none
_refine_ls_goodness_of_fit_ref 1.127
_refine_ls_hydrogen_treatment undef
_refine_ls_matrix_type full
_refine_ls_number_parameters 90
_refine_ls_number_reflns 1128
_refine_ls_number_restraints 0
_refine_ls_restrained_S_all 1.127
_refine_ls_R_factor_all 0.0192
_refine_ls_R_factor_gt 0.0166
_refine_ls_shift/su_max 0.001
_refine_ls_shift/su_mean 0.000
_refine_ls_structure_factor_coef Fsqd
_refine_ls_weighting_details 'w=1/[\s^2^(Fo^2^)+(0.0163P)^2^+1.4835P] where P=(Fo^2^+2Fc^2^)/3'
_refine_ls_weighting_scheme calc
_refine_ls_wR_factor_gt 0.0390
_refine_ls_wR_factor_ref 0.0404
_reflns_Friedel_coverage 0.000
_reflns_number_gt 1050
_reflns_number_total 1128
_reflns_threshold_expression 'I > 2\s(I)'
_cod_data_source_file d2dt03974e2.cif
_cod_data_source_block mo_cbjk_0m
_cod_depositor_comments 'Adding full bibliography for 7712021--7712022.cif.'
_cod_database_code 7712022
_shelx_shelxl_version_number 2018/3
_shelx_space_group_comment
;
The symmetry employed for this shelxl refinement is uniquely defined
by the following loop, which should always be used as a source of
symmetry information in preference to the above space-group names.
They are only intended as comments.
;
_olex2_refinement_description
;
;
_olex2_submission_special_instructions 'No special instructions were received'

loop_
_space_group_symop_operation_xyz
'x, y, z'
'-x, -y, z+1/2'
'-x, y+1/2, -z+1/2'
'x, -y+1/2, -z'
'-x, -y, -z'
'x, y, -z-1/2'
'x, -y-1/2, z-1/2'
'-x, y-1/2, z'

loop_
_atom_site_label
_atom_site_type_symbol
_atom_site_fract_x
_atom_site_fract_y
_atom_site_fract_z
_atom_site_U_iso_or_equiv
_atom_site_adp_type
_atom_site_occupancy
_atom_site_site_symmetry_order
_atom_site_calc_flag
_atom_site_refinement_flags_posn
_atom_site_refinement_flags_adp
_atom_site_refinement_flags_occupancy
_atom_site_disorder_assembly
_atom_site_disorder_group
Cd1 Cd -0.05849(3) 0.39577(3) 0.250000 0.01060(8) Uani 1 2 d S T P . .
Cd2 Cd 0.43307(2) 0.60001(2) 0.60885(2) 0.01233(8) Uani 1 1 d . . . . .
K1 K 0.11670(13) 0.250000 0.500000 0.0207(2) Uani 1 2 d S T P . .
P1 P 0.69126(12) 0.81684(11) 0.750000 0.0093(2) Uani 1 2 d S T P . .
P2 P 0.22339(9) 0.59178(7) 0.36821(6) 0.00811(15) Uani 1 1 d . . . . .
O1 O 0.0661(2) 0.5136(2) 0.38282(17) 0.0131(4) Uani 1 1 d . . . . .
O2 O 0.2072(2) 0.7573(2) 0.37359(16) 0.0115(4) Uani 1 1 d . . . . .
O3 O 0.2956(3) 0.5524(3) 0.250000 0.0102(6) Uani 1 2 d S T P . .
O4 O 0.3537(2) 0.5363(2) 0.44448(16) 0.0123(4) Uani 1 1 d . . . . .
O5 O 0.6056(3) 0.7698(2) 0.64741(19) 0.0209(5) Uani 1 1 d . . . . .
O6 O 0.8681(4) 0.7766(3) 0.750000 0.0207(7) Uani 1 2 d S T P . .
O7 O 0.6852(3) 0.9916(3) 0.750000 0.0120(6) Uani 1 2 d S T P . .

loop_
_atom_site_aniso_label
_atom_site_aniso_U_11
_atom_site_aniso_U_22
_atom_site_aniso_U_33
_atom_site_aniso_U_23
_atom_site_aniso_U_13
_atom_site_aniso_U_12
Cd1 0.00834(15) 0.01179(15) 0.01169(15) 0.000 0.000 -0.00139(11)
Cd2 0.01054(12) 0.01580(13) 0.01065(12) -0.00292(8) 0.00036(7) 0.00124(8)
K1 0.0222(5) 0.0216(5) 0.0184(5) 0.0034(4) 0.000 0.000
P1 0.0084(5) 0.0067(4) 0.0129(5) 0.000 0.000 -0.0005(4)
P2 0.0082(3) 0.0085(3) 0.0076(3) 0.0002(3) -0.0010(3) -0.0001(3)
O1 0.0120(10) 0.0136(10) 0.0135(10) -0.0002(8) 0.0013(8) -0.0040(8)
O2 0.0125(10) 0.0087(9) 0.0133(10) -0.0005(8) -0.0019(8) 0.0004(8)
O3 0.0095(14) 0.0123(13) 0.0088(13) 0.000 0.000 0.0011(11)
O4 0.0125(10) 0.0152(10) 0.0093(10) -0.0004(8) -0.0035(8) 0.0047(8)
O5 0.0213(12) 0.0190(11) 0.0224(12) -0.0072(10) -0.0059(10) -0.0030(10)
O6 0.0112(15) 0.0154(15) 0.0354(19) 0.000 0.000 0.0028(12)
O7 0.0114(14) 0.0075(13) 0.0170(15) 0.000 0.000 0.0010(11)

loop_
_atom_type_symbol
_atom_type_description
_atom_type_scat_dispersion_real
_atom_type_scat_dispersion_imag
_atom_type_scat_source
Cd Cd -0.8075 1.2024 'International Tables Vol C Tables 4.2.6.8 and 6.1.1.4'
K K 0.2009 0.2494 'International Tables Vol C Tables 4.2.6.8 and 6.1.1.4'
O O 0.0106 0.0060 'International Tables Vol C Tables 4.2.6.8 and 6.1.1.4'
P P 0.1023 0.0942 'International Tables Vol C Tables 4.2.6.8 and 6.1.1.4'

loop_
_geom_angle_atom_site_label_1
_geom_angle_atom_site_label_2
_geom_angle_atom_site_label_3
_geom_angle
_geom_angle_site_symmetry_1
_geom_angle_site_symmetry_3
_geom_angle_publ_flag
K1 Cd1 K1 115.21(2) 6_556 . ?
O1 Cd1 K1 128.28(5) 6_556 . ?
O1 Cd1 K1 50.74(5) 6_556 6_556 ?
O1 Cd1 K1 128.28(5) . 6_556 ?
O1 Cd1 K1 50.74(5) . . ?
O1 Cd1 O1 95.74(10) 6_556 . ?
O1 Cd1 O2 91.14(7) . 8 ?
O1 Cd1 O2 91.14(7) 6_556 3_545 ?
O1 Cd1 O2 173.11(7) 6_556 8 ?
O1 Cd1 O2 173.11(7) . 3_545 ?
O1 Cd1 O6 90.91(8) . 5_666 ?
O1 Cd1 O6 90.91(8) 6_556 5_666 ?
O1 Cd1 O7 101.82(7) 6_556 7_475 ?
O1 Cd1 O7 101.82(7) . 7_475 ?
O2 Cd1 K1 124.36(5) 3_545 . ?
O2 Cd1 K1 124.36(5) 8 6_556 ?
O2 Cd1 K1 57.10(5) 3_545 6_556 ?
O2 Cd1 K1 57.10(5) 8 . ?
O2 Cd1 O2 81.97(10) 3_545 8 ?
O2 Cd1 O7 76.35(7) 8 7_475 ?
O2 Cd1 O7 76.35(7) 3_545 7_475 ?
O6 Cd1 K1 57.635(11) 5_666 . ?
O6 Cd1 K1 57.635(10) 5_666 6_556 ?
O6 Cd1 O2 89.32(8) 5_666 3_545 ?
O6 Cd1 O2 89.32(8) 5_666 8 ?
O6 Cd1 O7 160.87(11) 5_666 7_475 ?
O7 Cd1 K1 120.875(18) 7_475 6_556 ?
O7 Cd1 K1 120.875(18) 7_475 . ?
Cd2 Cd2 K1 68.647(7) 5_666 5_666 ?
O2 Cd2 Cd2 129.76(5) 4_566 5_666 ?
O2 Cd2 K1 124.65(5) 4_566 5_666 ?
O4 Cd2 Cd2 40.11(5) . 5_666 ?
O4 Cd2 Cd2 39.31(5) 5_666 5_666 ?
O4 Cd2 K1 52.63(5) 5_666 5_666 ?
O4 Cd2 K1 93.00(5) . 5_666 ?
O4 Cd2 O2 89.78(7) . 4_566 ?
O4 Cd2 O2 168.42(7) 5_666 4_566 ?
O4 Cd2 O4 79.43(8) . 5_666 ?
O4 Cd2 O7 118.27(8) . 3_646 ?
O5 Cd2 Cd2 110.08(6) . 5_666 ?
O5 Cd2 K1 41.44(6) . 5_666 ?
O5 Cd2 O2 96.15(8) . 4_566 ?
O5 Cd2 O4 125.93(8) . . ?
O5 Cd2 O4 86.95(8) . 5_666 ?
O5 Cd2 O7 115.67(9) . 3_646 ?
O7 Cd2 Cd2 121.25(6) 3_646 5_666 ?
O7 Cd2 K1 141.77(7) 3_646 5_666 ?
O7 Cd2 O2 79.73(9) 3_646 4_566 ?
O7 Cd2 O4 109.02(9) 3_646 5_666 ?
O1 K1 O1 64.20(7) 4_556 8 ?
O1 K1 O1 106.73(6) 4_556 5_566 ?
O1 K1 O1 64.20(7) . 5_566 ?
O1 K1 O1 163.11(9) . 4_556 ?
O1 K1 O1 106.73(6) . 8 ?
O1 K1 O1 119.78(8) 8 5_566 ?
O1 K1 O2 98.61(6) 4_556 8 ?
O1 K1 O2 78.21(6) 5_566 8 ?
O1 K1 O2 66.23(6) . 8 ?
O1 K1 O2 66.23(6) 4_556 5_566 ?
O1 K1 O2 78.21(6) 8 5_566 ?
O1 K1 O2 48.61(5) 8 8 ?
O1 K1 O2 48.61(5) 5_566 5_566 ?
O1 K1 O2 98.61(6) . 5_566 ?
O1 K1 O4 80.27(5) 5_566 . ?
O1 K1 O4 80.27(5) 8 4_556 ?
O1 K1 O4 139.20(5) 8 . ?
O1 K1 O4 148.77(6) 4_556 . ?
O1 K1 O4 139.20(5) 5_566 4_556 ?
O1 K1 O4 46.93(5) . . ?
O1 K1 O4 46.93(5) 4_556 4_556 ?
O1 K1 O4 148.77(6) . 4_556 ?
O1 K1 O5 112.35(6) 4_556 5_666 ?
O1 K1 O5 112.34(6) . 8_655 ?
O1 K1 O5 81.32(6) . 5_666 ?
O1 K1 O5 81.32(6) 4_556 8_655 ?
O1 K1 O6 123.86(7) 8 3_646 ?
O1 K1 O6 64.10(7) . 5_666 ?
O1 K1 O6 58.89(7) 5_566 3_646 ?
O1 K1 O6 64.10(7) 4_556 3_646 ?
O1 K1 O6 116.66(7) . 3_646 ?
O1 K1 O6 123.86(7) 5_566 5_666 ?
O1 K1 O6 58.89(7) 8 5_666 ?
O1 K1 O6 116.66(7) 4_556 5_666 ?
O2 K1 O2 60.77(8) 8 5_566 ?
O2 K1 O4 112.62(5) 8 . ?
O2 K1 O4 128.81(5) 5_566 . ?
O2 K1 O4 112.62(5) 5_566 4_556 ?
O2 K1 O4 128.81(5) 8 4_556 ?
O2 K1 O6 122.44(7) 8 3_646 ?
O2 K1 O6 122.44(7) 5_566 5_666 ?
O2 K1 O6 62.16(7) 5_566 3_646 ?
O2 K1 O6 62.16(7) 8 5_666 ?
O4 K1 O4 108.23(7) 4_556 . ?
O5 K1 O1 137.40(6) 8_655 8 ?
O5 K1 O1 92.70(6) 5_666 8 ?
O5 K1 O1 92.70(6) 8_655 5_566 ?
O5 K1 O1 137.40(6) 5_666 5_566 ?
O5 K1 O2 170.53(6) 8_655 8 ?
O5 K1 O2 111.13(6) 8_655 5_566 ?
O5 K1 O2 170.53(6) 5_666 5_566 ?
O5 K1 O2 111.13(6) 5_666 8 ?
O5 K1 O4 67.81(6) 5_666 4_556 ?
O5 K1 O4 57.49(6) 8_655 4_556 ?
O5 K1 O4 67.81(6) 8_655 . ?
O5 K1 O4 57.49(6) 5_666 . ?
O5 K1 O5 77.37(9) 8_655 5_666 ?
O5 K1 O6 49.02(7) 8_655 3_646 ?
O5 K1 O6 49.02(7) 5_666 5_666 ?
O5 K1 O6 126.36(8) 5_666 3_646 ?
O5 K1 O6 126.36(8) 8_655 5_666 ?
O6 K1 O4 80.34(7) 5_666 . ?
O6 K1 O4 96.92(7) 3_646 . ?
O6 K1 O4 80.34(7) 3_646 4_556 ?
O6 K1 O4 96.92(7) 5_666 4_556 ?
O6 K1 O6 175.38(12) 3_646 5_666 ?
K1 P1 K1 122.52(4) 2_665 5_666 ?
O5 P1 K1 54.93(10) 6_557 2_665 ?
O5 P1 K1 153.53(10) 6_557 5_666 ?
O5 P1 K1 54.93(9) . 5_666 ?
O5 P1 K1 153.53(10) . 2_665 ?
O5 P1 O5 113.88(19) . 6_557 ?
O5 P1 O7 105.57(11) . . ?
O5 P1 O7 105.57(11) 6_557 . ?
O6 P1 K1 61.49(2) . 5_666 ?
O6 P1 K1 61.49(2) . 2_665 ?
O6 P1 O5 112.52(11) . . ?
O6 P1 O5 112.52(11) . 6_557 ?
O6 P1 O7 105.92(17) . . ?
O7 P1 K1 100.76(5) . 2_665 ?
O7 P1 K1 100.76(5) . 5_666 ?
K1 P2 K1 87.217(18) 5_566 . ?
O1 P2 K1 47.41(8) . . ?
O1 P2 K1 56.78(8) . 5_566 ?
O1 P2 O2 113.24(12) . . ?
O1 P2 O3 108.84(13) . . ?
O1 P2 O4 112.38(12) . . ?
O2 P2 K1 60.39(8) . 5_566 ?
O2 P2 K1 144.54(9) . . ?
O2 P2 O3 107.01(13) . . ?
O3 P2 K1 107.74(10) . . ?
O3 P2 K1 142.67(10) . 5_566 ?
O4 P2 K1 114.15(8) . 5_566 ?
O4 P2 K1 66.74(8) . . ?
O4 P2 O2 111.54(12) . . ?
O4 P2 O3 103.17(12) . . ?
Cd1 O1 K1 118.27(8) . 5_566 ?
Cd1 O1 K1 92.07(7) . . ?
K1 O1 K1 115.80(7) . 5_566 ?
P2 O1 Cd1 123.04(12) . . ?
P2 O1 K1 98.70(10) . 5_566 ?
P2 O1 K1 109.85(11) . . ?
Cd1 O2 K1 83.66(6) 3 5_566 ?
Cd2 O2 Cd1 100.51(8) 4_566 3 ?
Cd2 O2 K1 131.91(8) 4_566 5_566 ?
P2 O2 Cd1 123.81(11) . 3 ?
P2 O2 Cd2 120.01(11) . 4_566 ?
P2 O2 K1 94.39(9) . 5_566 ?
P2 O3 P2 129.18(18) 6_556 . ?
Cd2 O4 Cd2 100.57(8) . 5_666 ?
Cd2 O4 K1 100.93(7) . . ?
Cd2 O4 K1 94.90(7) 5_666 . ?
P2 O4 Cd2 123.69(12) . 5_666 ?
P2 O4 Cd2 133.88(12) . . ?
P2 O4 K1 88.55(9) . . ?
Cd2 O5 K1 109.44(9) . 5_666 ?
P1 O5 Cd2 134.14(15) . . ?
P1 O5 K1 100.06(11) . 5_666 ?
Cd1 O6 K1 85.20(6) 5_666 5_666 ?
Cd1 O6 K1 85.20(6) 5_666 2_665 ?
K1 O6 K1 169.92(11) 2_665 5_666 ?
P1 O6 Cd1 149.08(19) . 5_666 ?
P1 O6 K1 93.33(6) . 5_666 ?
P1 O6 K1 93.33(6) . 2_665 ?
Cd2 O7 Cd1 101.49(8) 3_656 7_676 ?
Cd2 O7 Cd1 101.49(8) 8_665 7_676 ?
Cd2 O7 Cd2 103.04(11) 8_665 3_656 ?
P1 O7 Cd1 114.14(15) . 7_676 ?
P1 O7 Cd2 117.16(9) . 8_665 ?
P1 O7 Cd2 117.16(9) . 3_656 ?

loop_
_geom_bond_atom_site_label_1
_geom_bond_atom_site_label_2
_geom_bond_distance
_geom_bond_site_symmetry_2
_geom_bond_publ_flag
Cd1 K1 3.6815(5) 6_556 ?
Cd1 K1 3.6815(5) . ?
Cd1 O1 2.227(2) 6_556 ?
Cd1 O1 2.227(2) . ?
Cd1 O2 2.343(2) 8 ?
Cd1 O2 2.343(2) 3_545 ?
Cd1 O6 2.232(3) 5_666 ?
Cd1 O7 2.360(3) 7_475 ?
Cd2 Cd2 3.4521(4) 5_666 ?
Cd2 K1 4.1986(10) 5_666 ?
Cd2 O2 2.293(2) 4_566 ?
Cd2 O4 2.263(2) 5_666 ?
Cd2 O4 2.225(2) . ?
Cd2 O5 2.167(2) . ?
Cd2 O7 2.2421(17) 3_646 ?
K1 O1 2.852(2) 4_556 ?
K1 O1 3.019(2) 5_566 ?
K1 O1 2.852(2) . ?
K1 O1 3.019(2) 8 ?
K1 O2 3.110(2) 8 ?
K1 O2 3.110(2) 5_566 ?
K1 O4 3.349(2) . ?
K1 O4 3.349(2) 4_556 ?
K1 O5 2.947(3) 8_655 ?
K1 O5 2.947(3) 5_666 ?
K1 O6 3.1206(3) 5_666 ?
K1 O6 3.1206(3) 3_646 ?
P1 O5 1.522(2) 6_557 ?
P1 O5 1.522(2) . ?
P1 O6 1.511(3) . ?
P1 O7 1.603(3) . ?
P2 O1 1.498(2) . ?
P2 O2 1.525(2) . ?
P2 O3 1.6273(14) . ?
P2 O4 1.524(2) . ?

loop_
_geom_torsion_atom_site_label_1
_geom_torsion_atom_site_label_2
_geom_torsion_atom_site_label_3
_geom_torsion_atom_site_label_4
_geom_torsion
_geom_torsion_site_symmetry_1
_geom_torsion_site_symmetry_2
_geom_torsion_site_symmetry_3
_geom_torsion_site_symmetry_4
_geom_torsion_publ_flag
K1 P1 O5 Cd2 36.4(4) 2_665 . . . ?
K1 P1 O5 Cd2 130.0(2) 5_666 . . . ?
K1 P1 O5 K1 -93.7(2) 2_665 . . 5_666 ?
K1 P1 O6 Cd1 -86.21(6) 5_666 . . 5_666 ?
K1 P1 O6 Cd1 86.21(6) 2_665 . . 5_666 ?
K1 P1 O6 K1 172.43(13) 2_665 . . 5_666 ?
K1 P1 O6 K1 -172.43(13) 5_666 . . 2_665 ?
K1 P1 O7 Cd1 -63.19(3) 5_666 . . 7_676 ?
K1 P1 O7 Cd1 63.19(3) 2_665 . . 7_676 ?
K1 P1 O7 Cd2 -55.19(14) 2_665 . . 3_656 ?
K1 P1 O7 Cd2 55.19(14) 5_666 . . 8_665 ?
K1 P1 O7 Cd2 178.43(10) 5_666 . . 3_656 ?
K1 P1 O7 Cd2 -178.43(10) 2_665 . . 8_665 ?
K1 P2 O1 Cd1 -106.30(16) . . . . ?
K1 P2 O1 Cd1 132.15(16) 5_566 . . . ?
K1 P2 O1 K1 121.55(11) . . . 5_566 ?
K1 P2 O1 K1 -121.55(11) 5_566 . . . ?
K1 P2 O2 Cd1 -85.30(12) 5_566 . . 3 ?
K1 P2 O2 Cd1 -111.90(14) . . . 3 ?
K1 P2 O2 Cd2 144.88(14) 5_566 . . 4_566 ?
K1 P2 O2 Cd2 118.27(12) . . . 4_566 ?
K1 P2 O2 K1 -26.60(16) . . . 5_566 ?
K1 P2 O3 P2 115.3(2) . . . 6_556 ?
K1 P2 O3 P2 5.7(4) 5_566 . . 6_556 ?
K1 P2 O4 Cd2 -28.33(19) 5_566 . . . ?
K1 P2 O4 Cd2 -103.81(16) . . . . ?
K1 P2 O4 Cd2 170.40(8) 5_566 . . 5_666 ?
K1 P2 O4 Cd2 94.92(12) . . . 5_666 ?
K1 P2 O4 K1 75.48(6) 5_566 . . . ?
O1 P2 O2 Cd1 -63.72(16) . . . 3 ?
O1 P2 O2 Cd2 166.46(12) . . . 4_566 ?
O1 P2 O2 K1 21.58(12) . . . 5_566 ?
O1 P2 O3 P2 65.2(2) . . . 6_556 ?
O1 P2 O4 Cd2 108.09(14) . . . 5_666 ?
O1 P2 O4 Cd2 -90.63(18) . . . . ?
O1 P2 O4 K1 13.18(12) . . . . ?
O2 P2 O1 Cd1 109.67(14) . . . . ?
O2 P2 O1 K1 -144.03(10) . . . . ?
O2 P2 O1 K1 -22.48(13) . . . 5_566 ?
O2 P2 O3 P2 -57.5(3) . . . 6_556 ?
O2 P2 O4 Cd2 37.8(2) . . . . ?
O2 P2 O4 Cd2 -123.51(13) . . . 5_666 ?
O2 P2 O4 K1 141.58(9) . . . . ?
O3 P2 O1 Cd1 -9.20(18) . . . . ?
O3 P2 O1 K1 97.10(13) . . . . ?
O3 P2 O1 K1 -141.35(11) . . . 5_566 ?
O3 P2 O2 Cd1 56.20(17) . . . 3 ?
O3 P2 O2 Cd2 -73.62(16) . . . 4_566 ?
O3 P2 O2 K1 141.50(11) . . . 5_566 ?
O3 P2 O4 Cd2 -8.97(17) . . . 5_666 ?
O3 P2 O4 Cd2 152.31(17) . . . . ?
O3 P2 O4 K1 -103.88(11) . . . . ?
O4 P2 O1 Cd1 -122.83(14) . . . . ?
O4 P2 O1 K1 -16.53(14) . . . . ?
O4 P2 O1 K1 105.03(11) . . . 5_566 ?
O4 P2 O2 Cd1 168.34(12) . . . 3 ?
O4 P2 O2 Cd2 38.52(16) . . . 4_566 ?
O4 P2 O2 K1 -106.36(10) . . . 5_566 ?
O4 P2 O3 P2 -175.3(2) . . . 6_556 ?
O5 P1 O5 Cd2 -22.3(3) 6_557 . . . ?
O5 P1 O5 K1 -152.29(10) 6_557 . . 5_666 ?
O5 P1 O6 Cd1 65.13(12) 6_557 . . 5_666 ?
O5 P1 O6 Cd1 -65.13(12) . . . 5_666 ?
O5 P1 O6 K1 21.08(16) . . . 5_666 ?
O5 P1 O6 K1 -21.08(16) 6_557 . . 2_665 ?
O5 P1 O6 K1 -151.35(11) . . . 2_665 ?
O5 P1 O6 K1 151.35(11) 6_557 . . 5_666 ?
O5 P1 O7 Cd1 -119.54(11) . . . 7_676 ?
O5 P1 O7 Cd1 119.54(11) 6_557 . . 7_676 ?
O5 P1 O7 Cd2 -1.16(18) . . . 8_665 ?
O5 P1 O7 Cd2 122.08(13) . . . 3_656 ?
O5 P1 O7 Cd2 1.16(18) 6_557 . . 3_656 ?
O5 P1 O7 Cd2 -122.08(13) 6_557 . . 8_665 ?
O6 P1 O5 Cd2 107.3(2) . . . . ?
O6 P1 O5 K1 -22.72(17) . . . 5_666 ?
O6 P1 O7 Cd1 0.0 . . . 7_676 ?
O6 P1 O7 Cd2 118.38(12) . . . 8_665 ?
O6 P1 O7 Cd2 -118.38(12) . . . 3_656 ?
O7 P1 O5 Cd2 -137.60(18) . . . . ?
O7 P1 O5 K1 92.36(12) . . . 5_666 ?
O7 P1 O6 Cd1 180.0 . . . 5_666 ?
O7 P1 O6 K1 -93.79(6) . . . 5_666 ?
O7 P1 O6 K1 93.79(6) . . . 2_665 ?
